data_1520808
loop_
_publ_author_name
'Bakhous, K.'
'Cherkaoui, F.'
'Benabad, A.'
'Dexpert-Ghys, J.'
'Savariault, J.M.'
'El Jouhari, N.'

_publ_section_title
;
 Structural approach and luminescence properties of La1/6 Pb1/3 Zr2 (P
 O4)17/6 (Si O4)1/6 : Eu(3+)
;
_journal_name_full 'Journal of Solid State Chemistry'
_journal_page_first 499
_journal_page_last 505
_journal_volume 146
_journal_year 1999
_chemical_formula_sum 'Eu0.0501 La0.1169 O12 P2.833 Pb0.333 Si0.167 Zr2'
_chemical_name_systematic
;
(La0.7 Eu0.3)0.167 Pb0.333 Zr2 (P O4)2.833 (Si O4)0.167
;
_space_group_IT_number 148
_symmetry_space_group_name_Hall '-R 3'
_symmetry_space_group_name_H-M 'R -3 :H'
_cell_angle_alpha 90
_cell_angle_beta 90
_cell_angle_gamma 120
_cell_formula_units_Z 6
_cell_length_a 8.701
_cell_length_b 8.701
_cell_length_c 23.41
_cell_volume 1534.866
_citation_journal_id_ASTM JSSCBI
_cod_data_source_file Bakhous_JSSCBI_1999_287.cif
_cod_data_source_block Eu0.0501La0.1169O12P2.833Pb0.333Si0.167Zr2
_cod_database_code 1520808

loop_
_symmetry_equiv_pos_as_xyz
x,y,z
-y,x-y,z
-x+y,-x,z
-x,-y,-z
y,-x+y,-z
x-y,x,-z
x+2/3,y+1/3,z+1/3
-y+2/3,x-y+1/3,z+1/3
-x+y+2/3,-x+1/3,z+1/3
-x+2/3,-y+1/3,-z+1/3
y+2/3,-x+y+1/3,-z+1/3
x-y+2/3,x+1/3,-z+1/3
x+1/3,y+2/3,z+2/3
-y+1/3,x-y+2/3,z+2/3
-x+y+1/3,-x+2/3,z+2/3
-x+1/3,-y+2/3,-z+2/3
y+1/3,-x+y+2/3,-z+2/3
x-y+1/3,x+2/3,-z+2/3

loop_
_atom_site_label
_atom_site_type_symbol
_atom_site_fract_x
_atom_site_fract_y
_atom_site_fract_z
_atom_site_occupancy
_atom_site_U_iso_or_equiv
Si1 Si+4 0.2857 -0.0033 0.2458 0.0556 0.0
Eu2 Eu+3 0 0 0.5 0.09 0.0
P1 P+5 0.2857 -0.0033 0.2458 0.9444 0.0
O2 O-2 0.012 0.817 0.6941 1 0.0
O4 O-2 0.811 0.805 0.5886 1 0.0
Eu1 Eu+3 0 0 0 0.01 0.0
Pb1 Pb+2 0 0 0 0.0667 0.0
Pb2 Pb+2 0 0 0.5 0.6 0.0
La1 La+3 0 0 0 0.0233 0.0
O1 O-2 0.149 -0.066 0.2023 1 0.0
Zr1 Zr+4 0 0 0.1442 1 0.0
O3 O-2 0.212 0.155 0.0975 1 0.0
Zr2 Zr+4 0 0 0.6509 1 0.0
La2 La+3 0 0 0.5 0.21 0.0
